data_7124540
loop_
_publ_author_name
'Riant, Olivier'
'Rout, Saroj Kumar'
'Marghem, Gilles'
'Lan, Junji'
'Leyssens, Tom'

_publ_section_title
;
 A Radical Exchange Process: Synthesis of Bicyclo [1.1.1]pentane
 Derivatives of Xanthates
;
_journal_name_full 'Chemical Communications'
_journal_paper_doi 10.1039/C9CC07610G
_journal_year 2019
_chemical_formula_moiety 'C16 H18 O2 S2'
_chemical_formula_sum 'C16 H18 O2 S2'
_chemical_formula_weight 306.42
_space_group_crystal_system monoclinic
_space_group_IT_number 7
_space_group_name_Hall 'P -2yac'
_space_group_name_H-M_alt 'P 1 n 1'
_atom_sites_solution_hydrogens geom
_audit_creation_method SHELXL-2014/7
_audit_update_record
;
2019-04-23 deposited with the CCDC.	2019-11-20 downloaded from the CCDC.
;
_cell_angle_alpha 90
_cell_angle_beta 93.371(2)
_cell_angle_gamma 90
_cell_formula_units_Z 2
_cell_length_a 5.43658(14)
_cell_length_b 5.70292(17)
_cell_length_c 25.1230(6)
_cell_measurement_reflns_used 3893
_cell_measurement_temperature 150(2)
_cell_measurement_theta_max 25.6350
_cell_measurement_theta_min 3.2360
_cell_volume 777.58(4)
_computing_cell_refinement
;
CrysAlisPro, Agilent Technologies,
Version 1.171.37.35 (release 13-08-2014 CrysAlis171 .NET)
(compiled Aug 13 2014,18:06:01)
;
_computing_data_collection MAR
_computing_data_reduction
;
CrysAlisPro, Agilent Technologies,
Version 1.171.37.35 (release 13-08-2014 CrysAlis171 .NET)
(compiled Aug 13 2014,18:06:01)
;
_computing_molecular_graphics 'MERCURY (Macrae et al., 2008)'
_computing_publication_material
;

'MERCURY (Macrae et al., 2008), Platon (Spek, 2009)'



;
_computing_structure_refinement 'SHELXL-2014/7 (Sheldrick, 2014)'
_computing_structure_solution 'SHELXT (Sheldrick, 2015)'
_diffrn_ambient_temperature 150(2)
_diffrn_measured_fraction_theta_full 0.988
_diffrn_measured_fraction_theta_max 0.988
_diffrn_measurement_device_type 'MAR345 image plate'
_diffrn_measurement_method '150 images, \D\F 1.2\% '
_diffrn_radiation_monochromator 'Xenocs Fox3D mirror'
_diffrn_radiation_type MoK\a
_diffrn_radiation_wavelength 0.71073
_diffrn_reflns_av_R_equivalents 0.0233
_diffrn_reflns_av_unetI/netI 0.0244
_diffrn_reflns_Laue_measured_fraction_full 0.988
_diffrn_reflns_Laue_measured_fraction_max 0.988
_diffrn_reflns_limit_h_max 6
_diffrn_reflns_limit_h_min -6
_diffrn_reflns_limit_k_max 6
_diffrn_reflns_limit_k_min -6
_diffrn_reflns_limit_l_max 29
_diffrn_reflns_limit_l_min -30
_diffrn_reflns_number 5063
_diffrn_reflns_point_group_measured_fraction_full 0.859
_diffrn_reflns_point_group_measured_fraction_max 0.857
_diffrn_reflns_theta_full 25.242
_diffrn_reflns_theta_max 25.680
_diffrn_reflns_theta_min 3.249
_diffrn_source 'Rigaku UltraX 18 rotating anode'
_exptl_absorpt_coefficient_mu 0.341
_exptl_absorpt_correction_T_max 1.00000
_exptl_absorpt_correction_T_min 0.88128
_exptl_absorpt_correction_type multi-scan
_exptl_absorpt_process_details
;
CrysAlisPro, Agilent Technologies,
Version 1.171.37.35 (release 13-08-2014 CrysAlis171 .NET)
(compiled Aug 13 2014,18:06:01)
Empirical absorption correction using spherical harmonics,
 implemented in SCALE3 ABSPACK scaling algorithm.
;
_exptl_crystal_colour colourless
_exptl_crystal_density_diffrn 1.309
_exptl_crystal_description plate
_exptl_crystal_F_000 324
_exptl_crystal_size_max 0.25
_exptl_crystal_size_mid 0.23
_exptl_crystal_size_min 0.07
_refine_diff_density_max 0.197
_refine_diff_density_min -0.153
_refine_diff_density_rms 0.037
_refine_ls_abs_structure_details
;
 Flack x determined using 1016 quotients [(I+)-(I-)]/[(I+)+(I-)]
 (Parsons, Flack and Wagner, Acta Cryst. B69 (2013) 249-259).
;
_refine_ls_abs_structure_Flack 0.02(3)
_refine_ls_extinction_method none
_refine_ls_goodness_of_fit_ref 1.076
_refine_ls_hydrogen_treatment constr
_refine_ls_matrix_type full
_refine_ls_number_parameters 182
_refine_ls_number_reflns 2525
_refine_ls_number_restraints 2
_refine_ls_restrained_S_all 1.075
_refine_ls_R_factor_all 0.0262
_refine_ls_R_factor_gt 0.0253
_refine_ls_shift/su_max 0.000
_refine_ls_shift/su_mean 0.000
_refine_ls_structure_factor_coef Fsqd
_refine_ls_weighting_details 'w=1/[\s^2^(Fo^2^)+(0.0441P)^2^+0.1009P] where P=(Fo^2^+2Fc^2^)/3'
_refine_ls_weighting_scheme calc
_refine_ls_wR_factor_gt 0.0680
_refine_ls_wR_factor_ref 0.0688
_reflns_Friedel_coverage 0.731
_reflns_Friedel_fraction_full 0.730
_reflns_Friedel_fraction_max 0.725
_reflns_number_gt 2482
_reflns_number_total 2525
_reflns_threshold_expression 'I > 2\s(I)'
_cod_data_source_file c9cc07610g2.cif
_cod_data_source_block or_skr-124
_cod_original_sg_symbol_H-M 'P n'
_cod_database_code 7124540
_shelx_shelxl_version_number 2014/7
_shelx_space_group_comment
;
The symmetry employed for this shelxl refinement is uniquely defined
by the following loop, which should always be used as a source of
symmetry information in preference to the above space-group names.
They are only intended as comments.
;

loop_
_space_group_symop_operation_xyz
'x, y, z'
'x+1/2, -y, z+1/2'

loop_
_atom_site_label
_atom_site_type_symbol
_atom_site_fract_x
_atom_site_fract_y
_atom_site_fract_z
_atom_site_U_iso_or_equiv
_atom_site_adp_type
_atom_site_occupancy
_atom_site_site_symmetry_order
_atom_site_calc_flag
_atom_site_refinement_flags_posn
_atom_site_refinement_flags_adp
C1 C 0.8712(4) 0.6018(5) 0.63410(10) 0.0255(5) Uani 1 1 d . .
H1 H 0.8501 0.7240 0.6085 0.031 Uiso 1 1 calc R U
C2 C 1.0599(5) 0.6163(5) 0.67332(11) 0.0297(5) Uani 1 1 d . .
H2 H 1.1675 0.7477 0.6746 0.036 Uiso 1 1 calc R U
C3 C 1.0917(5) 0.4384(5) 0.71081(11) 0.0284(6) Uani 1 1 d . .
H3 H 1.2234 0.4461 0.7373 0.034 Uiso 1 1 calc R U
C4 C 0.9313(5) 0.2496(5) 0.70948(11) 0.0294(6) Uani 1 1 d . .
H4 H 0.9512 0.1294 0.7356 0.035 Uiso 1 1 calc R U
C5 C 0.7412(5) 0.2352(4) 0.67015(10) 0.0252(5) Uani 1 1 d . .
H5 H 0.6311 0.1058 0.6695 0.030 Uiso 1 1 calc R U
C6 C 0.7115(4) 0.4105(4) 0.63154(10) 0.0211(5) Uani 1 1 d . .
C7 C 0.5167(4) 0.4014(5) 0.58663(10) 0.0222(5) Uani 1 1 d . .
O8 O 0.5006(4) 0.5580(3) 0.55422(9) 0.0373(5) Uani 1 1 d . .
C9 C 0.3436(4) 0.1936(4) 0.58278(9) 0.0221(5) Uani 1 1 d . .
H9A H 0.4371 0.0513 0.5941 0.027 Uiso 1 1 calc R U
H9B H 0.2137 0.2173 0.6083 0.027 Uiso 1 1 calc R U
C10 C 0.2214(4) 0.1498(4) 0.52829(9) 0.0201(5) Uani 1 1 d . .
C11 C 0.0193(5) -0.0396(4) 0.51667(10) 0.0233(5) Uani 1 1 d . .
H11A H 0.0714 -0.2046 0.5221 0.028 Uiso 1 1 calc R U
H11B H -0.1444 -0.0060 0.5302 0.028 Uiso 1 1 calc R U
C12 C 0.3490(4) 0.0545(4) 0.47876(10) 0.0216(5) Uani 1 1 d . .
H12A H 0.4574 0.1659 0.4610 0.026 Uiso 1 1 calc R U
H12B H 0.4191 -0.1054 0.4821 0.026 Uiso 1 1 calc R U
C13 C 0.0678(4) 0.3144(4) 0.48934(9) 0.0229(5) Uani 1 1 d . .
H13A H -0.0932 0.3673 0.5014 0.028 Uiso 1 1 calc R U
H13B H 0.1604 0.4404 0.4722 0.028 Uiso 1 1 calc R U
C14 C 0.0710(4) 0.0699(4) 0.46213(10) 0.0208(5) Uani 1 1 d . .
S15 S -0.09060(8) -0.03700(11) 0.40300(2) 0.02500(17) Uani 1 1 d . .
C16 C 0.0282(4) 0.1168(4) 0.35061(9) 0.0223(5) Uani 1 1 d . .
S17 S -0.06562(11) 0.05503(13) 0.28881(3) 0.03275(19) Uani 1 1 d . .
O18 O 0.1906(3) 0.2764(3) 0.36676(7) 0.0272(4) Uani 1 1 d . .
C19 C 0.3047(6) 0.4191(6) 0.32638(12) 0.0377(7) Uani 1 1 d . .
H19A H 0.1790 0.5147 0.3062 0.045 Uiso 1 1 calc R U
H19B H 0.3883 0.3179 0.3010 0.045 Uiso 1 1 calc R U
C20 C 0.4865(6) 0.5727(5) 0.35630(13) 0.0354(7) Uani 1 1 d . .
H20A H 0.4016 0.6672 0.3822 0.053 Uiso 1 1 calc R U
H20B H 0.5652 0.6766 0.3313 0.053 Uiso 1 1 calc R U
H20C H 0.6122 0.4754 0.3751 0.053 Uiso 1 1 calc R U

loop_
_atom_site_aniso_label
_atom_site_aniso_U_11
_atom_site_aniso_U_22
_atom_site_aniso_U_33
_atom_site_aniso_U_23
_atom_site_aniso_U_13
_atom_site_aniso_U_12
C1 0.0289(13) 0.0255(13) 0.0218(13) 0.0000(11) -0.0021(10) -0.0002(10)
C2 0.0296(12) 0.0308(13) 0.0282(14) -0.0044(11) -0.0020(10) -0.0062(10)
C3 0.0264(12) 0.0364(15) 0.0219(14) -0.0048(10) -0.0040(10) 0.0036(10)
C4 0.0343(14) 0.0330(14) 0.0205(13) 0.0026(11) -0.0031(10) 0.0032(11)
C5 0.0288(11) 0.0234(12) 0.0233(13) 0.0016(10) -0.0004(9) -0.0007(9)
C6 0.0233(11) 0.0237(12) 0.0163(12) -0.0012(9) 0.0004(9) 0.0037(9)
C7 0.0231(11) 0.0241(12) 0.0191(12) -0.0004(10) -0.0005(9) 0.0011(9)
O8 0.0425(12) 0.0314(12) 0.0356(12) 0.0124(9) -0.0182(9) -0.0080(8)
C9 0.0250(11) 0.0232(12) 0.0177(12) 0.0006(9) -0.0022(9) 0.0005(9)
C10 0.0196(10) 0.0216(12) 0.0190(12) -0.0014(9) 0.0016(9) -0.0002(8)
C11 0.0261(12) 0.0238(12) 0.0200(13) 0.0012(10) 0.0005(9) -0.0047(9)
C12 0.0203(11) 0.0243(12) 0.0202(13) -0.0018(10) 0.0011(9) -0.0003(9)
C13 0.0250(11) 0.0234(12) 0.0198(12) -0.0021(10) -0.0031(9) 0.0001(9)
C14 0.0219(11) 0.0220(12) 0.0181(12) 0.0007(9) -0.0009(9) -0.0027(8)
S15 0.0261(3) 0.0297(3) 0.0190(3) -0.0020(3) -0.0006(2) -0.0120(3)
C16 0.0202(11) 0.0242(12) 0.0221(13) -0.0006(10) -0.0015(9) -0.0015(9)
S17 0.0387(4) 0.0402(4) 0.0185(3) -0.0020(3) -0.0056(3) -0.0145(3)
O18 0.0305(9) 0.0317(10) 0.0192(9) 0.0005(7) -0.0014(7) -0.0134(7)
C19 0.0455(16) 0.0438(18) 0.0236(15) 0.0036(12) -0.0008(12) -0.0233(14)
C20 0.0422(16) 0.0383(16) 0.0256(15) 0.0012(11) 0.0011(12) -0.0199(12)

loop_
_atom_type_symbol
_atom_type_description
_atom_type_scat_dispersion_real
_atom_type_scat_dispersion_imag
_atom_type_scat_source
C C 0.0033 0.0016 'International Tables Vol C Tables 4.2.6.8 and 6.1.1.4'
H H 0.0000 0.0000 'International Tables Vol C Tables 4.2.6.8 and 6.1.1.4'
O O 0.0106 0.0060 'International Tables Vol C Tables 4.2.6.8 and 6.1.1.4'
S S 0.1246 0.1234 'International Tables Vol C Tables 4.2.6.8 and 6.1.1.4'

loop_
_geom_angle_atom_site_label_1
_geom_angle_atom_site_label_2
_geom_angle_atom_site_label_3
_geom_angle
C2 C1 C6 120.9(3)
C2 C1 H1 119.5
C6 C1 H1 119.5
C1 C2 C3 119.8(2)
C1 C2 H2 120.1
C3 C2 H2 120.1
C4 C3 C2 119.9(2)
C4 C3 H3 120.0
C2 C3 H3 120.0
C3 C4 C5 120.3(2)
C3 C4 H4 119.9
C5 C4 H4 119.9
C4 C5 C6 120.2(2)
C4 C5 H5 119.9
C6 C5 H5 119.9
C1 C6 C5 118.8(2)
C1 C6 C7 118.1(2)
C5 C6 C7 123.0(2)
O8 C7 C6 120.0(2)
O8 C7 C9 121.1(2)
C6 C7 C9 118.9(2)
C10 C9 C7 115.3(2)
C10 C9 H9A 108.5
C7 C9 H9A 108.5
C10 C9 H9B 108.5
C7 C9 H9B 108.5
H9A C9 H9B 107.5
C9 C10 C11 123.7(2)
C9 C10 C12 126.17(19)
C11 C10 C12 87.18(17)
C9 C10 C13 131.3(2)
C11 C10 C13 87.36(18)
C12 C10 C13 87.47(17)
C9 C10 C14 175.4(2)
C11 C10 C14 52.81(13)
C12 C10 C14 52.80(13)
C13 C10 C14 53.01(13)
C14 C11 C10 73.90(16)
C14 C11 H11A 116.1
C10 C11 H11A 116.1
C14 C11 H11B 116.1
C10 C11 H11B 116.1
H11A C11 H11B 113.1
C14 C12 C10 73.86(16)
C14 C12 H12A 116.1
C10 C12 H12A 116.1
C14 C12 H12B 116.1
C10 C12 H12B 116.1
H12A C12 H12B 113.1
C14 C13 C10 73.54(17)
C14 C13 H13A 116.2
C10 C13 H13A 116.2
C14 C13 H13B 116.2
C10 C13 H13B 116.2
H13A C13 H13B 113.2
C12 C14 C11 87.92(19)
C12 C14 C13 88.18(18)
C11 C14 C13 88.01(18)
C12 C14 S15 129.03(18)
C11 C14 S15 119.49(16)
C13 C14 S15 130.83(17)
C12 C14 C10 53.35(14)
C11 C14 C10 53.29(14)
C13 C14 C10 53.44(13)
S15 C14 C10 172.71(16)
C16 S15 C14 105.72(11)
O18 C16 S17 127.23(18)
O18 C16 S15 112.85(16)
S17 C16 S15 119.92(14)
C16 O18 C19 118.31(19)
O18 C19 C20 105.8(2)
O18 C19 H19A 110.6
C20 C19 H19A 110.6
O18 C19 H19B 110.6
C20 C19 H19B 110.6
H19A C19 H19B 108.7
C19 C20 H20A 109.5
C19 C20 H20B 109.5
H20A C20 H20B 109.5
C19 C20 H20C 109.5
H20A C20 H20C 109.5
H20B C20 H20C 109.5

loop_
_geom_bond_atom_site_label_1
_geom_bond_atom_site_label_2
_geom_bond_distance
C1 C2 1.383(4)
C1 C6 1.393(4)
C1 H1 0.9500
C2 C3 1.388(4)
C2 H2 0.9500
C3 C4 1.385(4)
C3 H3 0.9500
C4 C5 1.390(3)
C4 H4 0.9500
C5 C6 1.395(3)
C5 H5 0.9500
C6 C7 1.502(3)
C7 O8 1.208(3)
C7 C9 1.513(3)
C9 C10 1.507(3)
C9 H9A 0.9900
C9 H9B 0.9900
C10 C11 1.556(3)
C10 C12 1.558(3)
C10 C13 1.562(3)
C10 C14 1.865(3)
C11 C14 1.546(3)
C11 H11A 0.9900
C11 H11B 0.9900
C12 C14 1.547(3)
C12 H12A 0.9900
C12 H12B 0.9900
C13 C14 1.553(3)
C13 H13A 0.9900
C13 H13B 0.9900
C14 S15 1.788(3)
S15 C16 1.738(2)
C16 O18 1.315(3)
C16 S17 1.644(2)
O18 C19 1.466(3)
C19 C20 1.491(4)
C19 H19A 0.9900
C19 H19B 0.9900
C20 H20A 0.9800
C20 H20B 0.9800
C20 H20C 0.9800

loop_
_geom_torsion_atom_site_label_1
_geom_torsion_atom_site_label_2
_geom_torsion_atom_site_label_3
_geom_torsion_atom_site_label_4
_geom_torsion
C6 C1 C2 C3 0.0(4)
C1 C2 C3 C4 -1.4(4)
C2 C3 C4 C5 1.2(4)
C3 C4 C5 C6 0.3(4)
C2 C1 C6 C5 1.6(4)
C2 C1 C6 C7 -177.7(2)
C4 C5 C6 C1 -1.7(3)
C4 C5 C6 C7 177.5(2)
C1 C6 C7 O8 -0.5(4)
C5 C6 C7 O8 -179.7(3)
C1 C6 C7 C9 179.3(2)
C5 C6 C7 C9 0.1(3)
O8 C7 C9 C10 21.5(4)
C6 C7 C9 C10 -158.3(2)
C7 C9 C10 C11 -174.1(2)
C7 C9 C10 C12 71.4(3)
C7 C9 C10 C13 -53.4(3)
C9 C10 C11 C14 -176.4(2)
C12 C10 C11 C14 -43.74(16)
C13 C10 C11 C14 43.86(16)
C9 C10 C12 C14 174.4(2)
C11 C10 C12 C14 43.75(16)
C13 C10 C12 C14 -43.73(16)
C9 C10 C13 C14 -178.0(3)
C11 C10 C13 C14 -43.71(16)
C12 C10 C13 C14 43.57(16)
C10 C12 C14 C11 -44.06(16)
C10 C12 C14 C13 44.01(16)
C10 C12 C14 S15 -171.3(2)
C10 C11 C14 C12 44.10(16)
C10 C11 C14 C13 -44.14(16)
C10 C11 C14 S15 178.81(18)
C10 C13 C14 C12 -43.95(16)
C10 C13 C14 C11 44.03(16)
C10 C13 C14 S15 172.4(2)
C11 C10 C14 C12 -119.9(2)
C13 C10 C14 C12 120.2(2)
C12 C10 C14 C11 119.9(2)
C13 C10 C14 C11 -119.9(2)
C11 C10 C14 C13 119.9(2)
C12 C10 C14 C13 -120.2(2)
C12 C14 S15 C16 -63.1(2)
C11 C14 S15 C16 -176.99(18)
C13 C14 S15 C16 67.2(2)
C14 S15 C16 O18 -3.5(2)
C14 S15 C16 S17 176.54(15)
S17 C16 O18 C19 0.1(4)
S15 C16 O18 C19 -179.9(2)
C16 O18 C19 C20 -177.2(2)
